data_7211346
loop_
_publ_author_name
'Zhang, Zhonghan'
'Tao, Xutang'
'Zhang, Junjie'
'Sun, Youxuan'
'Zhang, Chengqian'
'Li, Bo'

_publ_section_title
;
 Synthesis, crystal growth, and characterization of the orthorhombic
 BaTeW2O9: a new polymorph of BaTeW2O9
;
_journal_issue 47
_journal_name_full CrystEngComm
_journal_page_first 10197
_journal_paper_doi 10.1039/c3ce41272e
_journal_volume 15
_journal_year 2013
_chemical_formula_moiety 'Ba O9 Te W2'
_chemical_formula_sum 'Ba O9 Te W2'
_chemical_formula_weight 776.64
_chemical_name_systematic
; 
 ? 
;
_space_group_IT_number 62
_symmetry_cell_setting orthorhombic
_symmetry_space_group_name_Hall '-P 2ac 2n'
_symmetry_space_group_name_H-M 'P n m a'
_atom_sites_solution_primary direct
_atom_sites_solution_secondary difmap
_audit_creation_method SHELXL-97
_cell_angle_alpha 90.00
_cell_angle_beta 90.00
_cell_angle_gamma 90.00
_cell_formula_units_Z 4
_cell_length_a 13.9824(8)
_cell_length_b 5.5774(3)
_cell_length_c 9.8671(5)
_cell_measurement_reflns_used 3482
_cell_measurement_temperature 296(2)
_cell_measurement_theta_max 27.37
_cell_measurement_theta_min 2.53
_cell_volume 769.49(7)
_computing_cell_refinement 'APEX2 Software Suite (Bruker,2005)'
_computing_data_collection 'APEX2 Software Suite (Bruker,2005)'
_computing_data_reduction 'APEX2 Software Suite (Bruker,2005)'
_computing_molecular_graphics 'SHELXTL (Bruker,1997)'
_computing_publication_material 'SHELXL-97 (Sheldrick, 1997)'
_computing_structure_refinement 'SHELXL-97 (Sheldrick, 1997)'
_computing_structure_solution 'SHELXS-97 (Sheldrick, 1990)'
_diffrn_ambient_temperature 296(2)
_diffrn_detector_area_resol_mean 8.3
_diffrn_measured_fraction_theta_full 1.000
_diffrn_measured_fraction_theta_max 1.000
_diffrn_measurement_device_type 'Bruker APEX2 CCD area-detector diffractometer'
_diffrn_measurement_method '\w scan'
_diffrn_radiation_monochromator graphite
_diffrn_radiation_source 'fine-focus sealed tube'
_diffrn_radiation_type MoK\a
_diffrn_radiation_wavelength 0.71073
_diffrn_reflns_av_R_equivalents 0.0287
_diffrn_reflns_av_sigmaI/netI 0.0199
_diffrn_reflns_limit_h_max 17
_diffrn_reflns_limit_h_min -15
_diffrn_reflns_limit_k_max 6
_diffrn_reflns_limit_k_min -6
_diffrn_reflns_limit_l_max 12
_diffrn_reflns_limit_l_min -12
_diffrn_reflns_number 5163
_diffrn_reflns_theta_full 26.37
_diffrn_reflns_theta_max 26.37
_diffrn_reflns_theta_min 2.53
_diffrn_standards_decay_% 0
_diffrn_standards_interval_count 0
_diffrn_standards_number 0
_exptl_absorpt_coefficient_mu 38.624
_exptl_absorpt_correction_T_max 0.2483
_exptl_absorpt_correction_T_min 0.1481
_exptl_absorpt_correction_type multi-scan
_exptl_absorpt_process_details 'SADABS (Sheldrick, 2003)'
_exptl_crystal_colour colourless
_exptl_crystal_density_diffrn 6.704
_exptl_crystal_density_method 'not measured'
_exptl_crystal_description prism
_exptl_crystal_F_000 1312
_exptl_crystal_size_max 0.08
_exptl_crystal_size_mid 0.06
_exptl_crystal_size_min 0.05
_refine_diff_density_max 1.456
_refine_diff_density_min -1.038
_refine_diff_density_rms 0.252
_refine_ls_extinction_coef 0.00418(13)
_refine_ls_extinction_expression Fc^*^=kFc[1+0.001xFc^2^\l^3^/sin(2\q)]^-1/4^
_refine_ls_extinction_method SHELXL
_refine_ls_goodness_of_fit_ref 1.268
_refine_ls_matrix_type full
_refine_ls_number_parameters 71
_refine_ls_number_reflns 871
_refine_ls_number_restraints 0
_refine_ls_restrained_S_all 1.268
_refine_ls_R_factor_all 0.0186
_refine_ls_R_factor_gt 0.0175
_refine_ls_shift/su_max 0.001
_refine_ls_shift/su_mean 0.000
_refine_ls_structure_factor_coef Fsqd
_refine_ls_weighting_details 'calc w=1/[\s^2^(Fo^2^)+(0.0105P)^2^+3.1746P] where P=(Fo^2^+2Fc^2^)/3'
_refine_ls_weighting_scheme calc
_refine_ls_wR_factor_gt 0.0367
_refine_ls_wR_factor_ref 0.0370
_reflns_number_gt 842
_reflns_number_total 871
_reflns_threshold_expression >2sigma(I)
_cod_data_source_file c3ce41272e.cif
_cod_data_source_block x1
_cod_depositor_comments
;
The following automatic conversions were performed:

'_symmetry_cell_setting' value 'Orthorhombic' changed to
'orthorhombic' according to
/home/saulius/struct/CIF-dictionaries/cif_core.dic dictionary named
'cif_core.dic' version 2.4.2 from 2011-04-26.

Automatic conversion script
Id: cif_fix_values 1891 2012-01-12 08:04:46Z andrius 
;
_cod_original_sg_symbol_H-M Pnma
_cod_database_code 7211346

loop_
_symmetry_equiv_pos_as_xyz
'x, y, z'
'-x+1/2, -y, z+1/2'
'-x, y+1/2, -z'
'x+1/2, -y+1/2, -z+1/2'
'-x, -y, -z'
'x-1/2, y, -z-1/2'
'x, -y-1/2, z'
'-x-1/2, y-1/2, z-1/2'

loop_
_atom_site_label
_atom_site_type_symbol
_atom_site_fract_x
_atom_site_fract_y
_atom_site_fract_z
_atom_site_U_iso_or_equiv
_atom_site_adp_type
_atom_site_occupancy
_atom_site_symmetry_multiplicity
_atom_site_calc_flag
_atom_site_refinement_flags
W1 W 0.17269(2) 0.2500 0.45181(3) 0.01058(11) Uani 1 2 d S
W2 W 0.47902(2) 0.2500 0.77034(3) 0.01010(12) Uani 1 2 d S
Te Te 0.36884(4) 0.2500 0.20263(5) 0.01117(14) Uani 1 2 d S
Ba Ba 0.10610(4) 0.2500 0.05890(5) 0.01364(14) Uani 1 2 d S
O1 O 0.0863(3) 0.0034(8) 0.3327(4) 0.0166(9) Uani 1 1 d .
O2 O 0.2361(3) 0.0095(8) 0.5191(4) 0.0201(10) Uani 1 1 d .
O3 O 0.4183(3) 0.5007(8) 0.3101(4) 0.0163(9) Uani 1 1 d .
O4 O 0.0712(5) 0.2500 0.5704(6) 0.0173(13) Uani 1 2 d S
O5 O 0.2438(4) 0.2500 0.2728(6) 0.0156(13) Uani 1 2 d S
O6 O 0.4395(4) 0.2500 0.5992(6) 0.0157(13) Uani 1 2 d S

loop_
_atom_site_aniso_label
_atom_site_aniso_U_11
_atom_site_aniso_U_22
_atom_site_aniso_U_33
_atom_site_aniso_U_23
_atom_site_aniso_U_13
_atom_site_aniso_U_12
W1 0.0107(2) 0.01139(18) 0.00968(18) 0.000 0.00011(12) 0.000
W2 0.0103(2) 0.00973(18) 0.01031(18) 0.000 -0.00018(12) 0.000
Te 0.0096(3) 0.0127(3) 0.0112(3) 0.000 0.0009(2) 0.000
Ba 0.0128(3) 0.0145(3) 0.0136(3) 0.000 -0.00137(19) 0.000
O1 0.014(2) 0.020(2) 0.015(2) -0.0021(18) 0.0022(18) -0.0030(18)
O2 0.016(2) 0.023(2) 0.020(2) 0.0064(19) 0.0036(18) 0.0040(19)
O3 0.015(2) 0.017(2) 0.017(2) -0.0020(18) 0.0014(17) -0.0051(18)
O4 0.015(4) 0.020(3) 0.017(3) 0.000 0.001(3) 0.000
O5 0.010(3) 0.024(3) 0.013(3) 0.000 -0.001(2) 0.000
O6 0.012(3) 0.019(3) 0.016(3) 0.000 -0.002(3) 0.000

loop_
_atom_type_symbol
_atom_type_description
_atom_type_scat_dispersion_real
_atom_type_scat_dispersion_imag
_atom_type_scat_source
O O 0.0106 0.0060 'International Tables Vol C Tables 4.2.6.8 and 6.1.1.4'
Te Te -0.5308 1.6751 'International Tables Vol C Tables 4.2.6.8 and 6.1.1.4'
Ba Ba -0.3244 2.2819 'International Tables Vol C Tables 4.2.6.8 and 6.1.1.4'
W W -0.8490 6.8722 'International Tables Vol C Tables 4.2.6.8 and 6.1.1.4'

loop_
_geom_angle_atom_site_label_1
_geom_angle_atom_site_label_2
_geom_angle_atom_site_label_3
_geom_angle
_geom_angle_site_symmetry_1
_geom_angle_site_symmetry_3
O2 W1 O2 100.9(3) 7_565 .
O2 W1 O4 98.65(19) 7_565 .
O2 W1 O4 98.65(19) . .
O2 W1 O5 94.75(18) 7_565 .
O2 W1 O5 94.75(18) . .
O4 W1 O5 158.9(3) . .
O2 W1 O1 167.61(19) 7_565 .
O2 W1 O1 90.09(19) . .
O4 W1 O1 85.15(18) . .
O5 W1 O1 78.53(17) . .
O2 W1 O1 90.09(19) 7_565 7_565
O2 W1 O1 167.61(19) . 7_565
O4 W1 O1 85.15(18) . 7_565
O5 W1 O1 78.53(17) . 7_565
O1 W1 O1 78.4(2) . 7_565
O2 W1 Ba 119.34(15) 7_565 .
O2 W1 Ba 119.34(15) . .
O4 W1 Ba 116.00(19) . .
O5 W1 Ba 42.87(17) . .
O1 W1 Ba 49.07(11) . .
O1 W1 Ba 49.07(11) 7_565 .
O6 W2 O1 99.65(18) . 2
O6 W2 O1 99.65(17) . 8_666
O1 W2 O1 104.1(3) 2 8_666
O6 W2 O4 158.8(3) . 6_657
O1 W2 O4 93.32(17) 2 6_657
O1 W2 O4 93.32(17) 8_666 6_657
O6 W2 O3 81.78(19) . 5_666
O1 W2 O3 167.71(19) 2 5_666
O1 W2 O3 87.55(18) 8_666 5_666
O4 W2 O3 82.06(17) 6_657 5_666
O6 W2 O3 81.78(18) . 3_646
O1 W2 O3 87.55(18) 2 3_646
O1 W2 O3 167.71(19) 8_666 3_646
O4 W2 O3 82.06(17) 6_657 3_646
O3 W2 O3 80.6(2) 5_666 3_646
O6 W2 Ba 50.26(3) . 2
O1 W2 Ba 55.39(14) 2 2
O1 W2 Ba 128.85(13) 8_666 2
O4 W2 Ba 130.04(3) 6_657 2
O3 W2 Ba 119.78(11) 5_666 2
O3 W2 Ba 61.12(12) 3_646 2
O6 W2 Ba 50.26(3) . 2_565
O1 W2 Ba 128.85(13) 2 2_565
O1 W2 Ba 55.39(14) 8_666 2_565
O4 W2 Ba 130.04(3) 6_657 2_565
O3 W2 Ba 61.12(12) 5_666 2_565
O3 W2 Ba 119.78(11) 3_646 2_565
Ba W2 Ba 98.523(15) 2 2_565
O6 W2 Ba 46.79(19) . 6_656
O1 W2 Ba 123.08(14) 2 6_656
O1 W2 Ba 123.08(14) 8_666 6_656
O4 W2 Ba 111.97(18) 6_657 6_656
O3 W2 Ba 49.90(11) 5_666 6_656
O3 W2 Ba 49.90(11) 3_646 6_656
Ba W2 Ba 69.993(11) 2 6_656
Ba W2 Ba 69.993(11) 2_565 6_656
O5 Te O3 97.69(18) . .
O5 Te O3 97.69(18) . 7_565
O3 Te O3 95.7(3) . 7_565
O5 Te Ba 42.71(18) . .
O3 Te Ba 122.98(13) . .
O3 Te Ba 122.98(13) 7_565 .
O2 Ba O2 65.71(19) 8_665 2_554
O2 Ba O6 127.24(13) 8_665 6_556
O2 Ba O6 127.24(13) 2_554 6_556
O2 Ba O3 103.73(13) 8_665 8_655
O2 Ba O3 72.94(13) 2_554 8_655
O6 Ba O3 54.52(13) 6_556 8_655
O2 Ba O3 72.94(13) 8_665 2_564
O2 Ba O3 103.73(13) 2_554 2_564
O6 Ba O3 54.52(13) 6_556 2_564
O3 Ba O3 58.57(17) 8_655 2_564
O2 Ba O5 63.36(13) 8_665 .
O2 Ba O5 63.36(13) 2_554 .
O6 Ba O5 166.18(17) 6_556 .
O3 Ba O5 135.98(12) 8_655 .
O3 Ba O5 135.98(12) 2_564 .
O2 Ba O6 136.62(15) 8_665 2_554
O2 Ba O6 71.29(15) 2_554 2_554
O6 Ba O6 83.87(12) 6_556 2_554
O3 Ba O6 67.68(14) 8_655 2_554
O3 Ba O6 124.39(15) 2_564 2_554
O5 Ba O6 92.70(12) . 2_554
O2 Ba O6 71.29(15) 8_665 2_564
O2 Ba O6 136.62(15) 2_554 2_564
O6 Ba O6 83.87(12) 6_556 2_564
O3 Ba O6 124.39(15) 8_655 2_564
O3 Ba O6 67.68(14) 2_564 2_564
O5 Ba O6 92.70(12) . 2_564
O6 Ba O6 149.8(2) 2_554 2_564
O2 Ba O1 87.75(12) 8_665 7_565
O2 Ba O1 116.81(12) 2_554 7_565
O6 Ba O1 114.73(13) 6_556 7_565
O3 Ba O1 167.64(12) 8_655 7_565
O3 Ba O1 122.32(12) 2_564 7_565
O5 Ba O1 53.53(13) . 7_565
O6 Ba O1 107.10(14) 2_554 7_565
O6 Ba O1 54.64(14) 2_564 7_565
O2 Ba O1 116.81(12) 8_665 .
O2 Ba O1 87.75(12) 2_554 .
O6 Ba O1 114.73(13) 6_556 .
O3 Ba O1 122.32(12) 8_655 .
O3 Ba O1 167.64(12) 2_564 .
O5 Ba O1 53.53(13) . .
O6 Ba O1 54.64(14) 2_554 .
O6 Ba O1 107.10(14) 2_564 .
O1 Ba O1 53.73(16) 7_565 .
O2 Ba O3 164.17(12) 8_665 4_455
O2 Ba O3 119.63(12) 2_554 4_455
O6 Ba O3 63.21(13) 6_556 4_455
O3 Ba O3 92.08(11) 8_655 4_455
O3 Ba O3 117.26(7) 2_564 4_455
O5 Ba O3 104.54(13) . 4_455
O6 Ba O3 49.46(14) 2_554 4_455
O6 Ba O3 100.51(14) 2_564 4_455
O1 Ba O3 76.56(11) 7_565 4_455
O1 Ba O3 51.53(11) . 4_455
O2 Ba O3 119.63(12) 8_665 6_556
O2 Ba O3 164.17(12) 2_554 6_556
O6 Ba O3 63.21(13) 6_556 6_556
O3 Ba O3 117.26(7) 8_655 6_556
O3 Ba O3 92.08(11) 2_564 6_556
O5 Ba O3 104.54(13) . 6_556
O6 Ba O3 100.51(14) 2_554 6_556
O6 Ba O3 49.46(14) 2_564 6_556
O1 Ba O3 51.53(11) 7_565 6_556
O1 Ba O3 76.56(11) . 6_556
O3 Ba O3 51.07(15) 4_455 6_556
W2 O1 W1 165.3(3) 2_554 .
W2 O1 Ba 95.64(16) 2_554 .
W1 O1 Ba 98.24(14) . .
W1 O2 Ba 153.6(2) . 2
Te O3 W2 121.1(2) . 5_666
Te O3 Ba 143.5(2) . 2_565
W2 O3 Ba 94.74(14) 5_666 2_565
Te O3 Ba 101.60(17) . 6_656
W2 O3 Ba 83.40(13) 5_666 6_656
Ba O3 Ba 87.92(11) 2_565 6_656
W1 O4 W2 168.9(4) . 6_557
Te O5 W1 141.0(3) . .
Te O5 Ba 110.8(2) . .
W1 O5 Ba 108.3(2) . .
W2 O6 Ba 105.7(3) . 6_656
W2 O6 Ba 101.51(12) . 2
Ba O6 Ba 96.13(12) 6_656 2
W2 O6 Ba 101.51(12) . 2_565
Ba O6 Ba 96.13(12) 6_656 2_565
Ba O6 Ba 149.8(2) 2 2_565

loop_
_geom_bond_atom_site_label_1
_geom_bond_atom_site_label_2
_geom_bond_distance
_geom_bond_site_symmetry_2
W1 O2 1.739(4) 7_565
W1 O2 1.739(4) .
W1 O4 1.840(6) .
W1 O5 2.026(6) .
W1 O1 2.176(4) .
W1 O1 2.176(4) 7_565
W1 Ba 3.9871(6) .
W2 O6 1.776(6) .
W2 O1 1.792(4) 2
W2 O1 1.792(4) 8_666
W2 O4 2.032(6) 6_657
W2 O3 2.150(4) 5_666
W2 O3 2.150(4) 3_646
W2 Ba 3.6805(4) 2
W2 Ba 3.6805(4) 2_565
W2 Ba 3.7029(6) 6_656
Te O5 1.881(6) .
Te O3 1.886(4) .
Te O3 1.886(4) 7_565
Te Ba 3.9379(8) .
Ba O2 2.668(4) 8_665
Ba O2 2.668(4) 2_554
Ba O6 2.803(6) 6_556
Ba O3 2.842(4) 8_655
Ba O3 2.842(4) 2_564
Ba O5 2.856(6) .
Ba O6 2.8883(16) 2_554
Ba O6 2.8883(16) 2_564
Ba O1 3.044(4) 7_565
Ba O1 3.044(4) .
Ba O3 3.244(4) 4_455
Ba O3 3.244(4) 6_556
O1 W2 1.792(4) 2_554
O2 Ba 2.668(4) 2
O3 W2 2.150(4) 5_666
O3 Ba 2.842(4) 2_565
O3 Ba 3.244(4) 6_656
O4 W2 2.032(6) 6_557
O6 Ba 2.803(6) 6_656
O6 Ba 2.8883(16) 2
O6 Ba 2.8883(16) 2_565
